data_1566891
loop_
_publ_author_name
'Dhara, Debabrata'
'Jayaraman, Arumugam'
'H\"arterich, Marcel'
'Dewhurst, Rian'
'Braunschweig, Holger'

_publ_section_title
;
 Generation of a transient base-stabilised arylalumylene for the facile
 deconstruction of aromatic molecules
;
_journal_name_full 'Chemical Science'
_journal_paper_doi 10.1039/D2SC01436J
_journal_year 2022
_chemical_formula_moiety '4(C31 H37 Al I2 N2), 5(C7 H8)'
_chemical_formula_sum 'C159 H188 Al4 I8 N8'
_chemical_formula_weight 3334.28
_space_group_crystal_system triclinic
_space_group_IT_number 2
_space_group_name_Hall '-P 1'
_space_group_name_H-M_alt 'P -1'
_atom_sites_solution_hydrogens geom
_atom_sites_solution_primary dual
_atom_sites_solution_secondary ifmap
_audit_creation_method SHELXL-2018/3
_audit_update_record
;
2021-09-03 deposited with the CCDC.	2022-04-26 downloaded from the CCDC.
;
_cell_angle_alpha 92.956(13)
_cell_angle_beta 109.505(18)
_cell_angle_gamma 102.27(2)
_cell_formula_units_Z 1
_cell_length_a 15.879(10)
_cell_length_b 16.076(18)
_cell_length_c 16.533(11)
_cell_measurement_reflns_used 9917
_cell_measurement_temperature 100(2)
_cell_measurement_theta_max 26.44
_cell_measurement_theta_min 2.32
_cell_volume 3853(6)
_computing_cell_refinement 'Saint+ ver. V8.40A (Bruker AXS)'
_computing_data_collection 'APEX2 ver. 2014.9 (Bruker AXS)'
_computing_data_reduction 'Saint+ ver. V8.40A (Bruker AXS)'
_computing_molecular_graphics 'ShelXLe (Huebschle et all, 2011)'
_computing_publication_material 'SHELXL-2018/3 (Sheldrick, 2018)'
_computing_structure_refinement 'SHELXL-2018/3 (Sheldrick, 2018)'
_computing_structure_solution 'SHELXT 2014/5 (Sheldrick, 2014)'
_diffrn_ambient_temperature 100(2)
_diffrn_detector_area_resol_mean 8.333
_diffrn_measured_fraction_theta_full 0.998
_diffrn_measured_fraction_theta_max 0.994
_diffrn_measurement_device_type 'Bruker X8-APEX II'
_diffrn_measurement_method '\w and \f scans'
_diffrn_radiation.monochromator 'mirror optics'

_diffrn_radiation_type MoK\a
_diffrn_radiation_wavelength 0.71073
_diffrn_reflns_av_R_equivalents 0.0591
_diffrn_reflns_av_unetI/netI 0.0512
_diffrn_reflns_Laue_measured_fraction_full 0.998
_diffrn_reflns_Laue_measured_fraction_max 0.994
_diffrn_reflns_limit_h_max 19
_diffrn_reflns_limit_h_min -19
_diffrn_reflns_limit_k_max 20
_diffrn_reflns_limit_k_min -20
_diffrn_reflns_limit_l_max 20
_diffrn_reflns_limit_l_min -20
_diffrn_reflns_number 58874
_diffrn_reflns_point_group_measured_fraction_full 0.998
_diffrn_reflns_point_group_measured_fraction_max 0.994
_diffrn_reflns_theta_full 26.000
_diffrn_reflns_theta_max 26.493
_diffrn_reflns_theta_min 1.668
_diffrn_source 'rotating anode X-ray tube'
_diffrn_source.type 'Nonius FR-591'

_exptl_absorpt_coefficient_mu 1.683
_exptl_absorpt_correction_T_max 0.7454
_exptl_absorpt_correction_T_min 0.6228
_exptl_absorpt_correction_type multi-scan
_exptl_absorpt_process_details 'SadAbs 2016/2 (Bruker AXS)'
_exptl_crystal_colour colourless
_exptl_crystal_density_diffrn 1.437
_exptl_crystal_description block
_exptl_crystal_F_000 1674
_exptl_crystal_size_max 0.860
_exptl_crystal_size_mid 0.557
_exptl_crystal_size_min 0.206
_refine_diff_density_max 2.325
_refine_diff_density_min -1.353
_refine_diff_density_rms 0.184
_refine_ls_extinction_method none
_refine_ls_goodness_of_fit_ref 1.174
_refine_ls_hydrogen_treatment constr
_refine_ls_matrix_type full
_refine_ls_number_parameters 816
_refine_ls_number_reflns 15886
_refine_ls_number_restraints 251
_refine_ls_restrained_S_all 1.167
_refine_ls_R_factor_all 0.0806
_refine_ls_R_factor_gt 0.0552
_refine_ls_shift/su_max 0.017
_refine_ls_shift/su_mean 0.000
_refine_ls_structure_factor_coef Fsqd
_refine_ls_weighting_details 'w=1/[\s^2^(Fo^2^)+(0.0175P)^2^+41.1098P] where P=(Fo^2^+2Fc^2^)/3'
_refine_ls_weighting_scheme calc
_refine_ls_wR_factor_gt 0.1173
_refine_ls_wR_factor_ref 0.1432
_reflns_Friedel_coverage 0.000
_reflns_number_gt 12431
_reflns_number_total 15886
_reflns_threshold_expression 'I > 2\s(I)'
_cod_data_source_file d2sc01436j2.cif
_cod_data_source_block test1_a
_cod_depositor_comments
;
The following automatic conversions were performed:

data item '_exptl_absorpt_correction_type' value 'Multi-Scan' was
changed to 'multi-scan' in accordance with the
/home/data/users/saulius/crontab/automatic-downloads/rss-feeds/RSC/lib/dictionaries/cif_core.dic
dictionary named 'cif_core.dic' version 2.4.2 last updated on
2011-04-26.

Automatic conversion script
Id: cif_fix_values 7556 2019-12-06 15:28:31Z antanas 
;
_cod_database_code 1566891
_shelx_shelxl_version_number 2018/3
_shelx_space_group_comment
;
The symmetry employed for this shelxl refinement is uniquely defined
by the following loop, which should always be used as a source of
symmetry information in preference to the above space-group names.
They are only intended as comments.
;

loop_
_space_group_symop_operation_xyz
'x, y, z'
'-x, -y, -z'

loop_
_atom_site_label
_atom_site_type_symbol
_atom_site_fract_x
_atom_site_fract_y
_atom_site_fract_z
_atom_site_U_iso_or_equiv
_atom_site_adp_type
_atom_site_occupancy
_atom_site_site_symmetry_order
_atom_site_calc_flag
_atom_site_refinement_flags_posn
_atom_site_refinement_flags_adp
_atom_site_refinement_flags_occupancy
_atom_site_disorder_assembly
_atom_site_disorder_group
C1_1 C 0.2353(2) 0.7652(2) 1.2633(2) 0.070(4) Uiso 0.627(9) 1 d D U P A 1
H1A_1 H 0.292214 0.756771 1.257077 0.105 Uiso 0.627(9) 1 calc R U P A 1
H1B_1 H 0.242064 0.769327 1.324628 0.105 Uiso 0.627(9) 1 calc R U P A 1
H1C_1 H 0.222784 0.818342 1.240941 0.105 Uiso 0.627(9) 1 calc R U P A 1
C2_1 C 0.15770(15) 0.69158(16) 1.21389(11) 0.062(3) Uiso 0.627(9) 1 d D U P A 1
C3_1 C 0.09972(16) 0.64972(19) 1.25594(12) 0.066(3) Uiso 0.627(9) 1 d D U P A 1
H3_1 H 0.111194 0.668026 1.315018 0.079 Uiso 0.627(9) 1 calc R U P A 1
C4_1 C 0.0250(2) 0.5808(2) 1.20954(13) 0.076(3) Uiso 0.627(9) 1 d D U P A 1
H4_1 H -0.013954 0.552606 1.237780 0.091 Uiso 0.627(9) 1 calc R U P A 1
C5_1 C 0.00763(18) 0.5541(2) 1.12628(12) 0.081(3) Uiso 0.627(9) 1 d D U P A 1
H5_1 H -0.044180 0.508300 1.095538 0.097 Uiso 0.627(9) 1 calc R U P A 1
C6_1 C 0.06497(17) 0.5932(2) 1.08515(13) 0.075(3) Uiso 0.627(9) 1 d D U P A 1
H6_1 H 0.053373 0.573488 1.026378 0.090 Uiso 0.627(9) 1 calc R U P A 1
C7_1 C 0.13839(19) 0.6602(2) 1.12877(12) 0.060(3) Uiso 0.627(9) 1 d D U P A 1
H7_1 H 0.177472 0.685980 1.099531 0.072 Uiso 0.627(9) 1 calc R U P A 1
C1_2 C 0.0214(3) 0.5685(3) 1.05666(16) 0.110(7) Uiso 0.373(9) 1 d D U P A 2
H1A_2 H 0.046040 0.574151 1.009686 0.165 Uiso 0.373(9) 1 calc R U P A 2
H1B_2 H -0.037865 0.584348 1.039277 0.165 Uiso 0.373(9) 1 calc R U P A 2
H1C_2 H 0.012496 0.508951 1.068989 0.165 Uiso 0.373(9) 1 calc R U P A 2
C2_2 C 0.08696(14) 0.6261(2) 1.13532(10) 0.071(3) Uiso 0.373(9) 1 d D U P A 2
C3_2 C 0.06403(17) 0.6284(3) 1.21081(11) 0.067(3) Uiso 0.373(9) 1 d D U P A 2
H3_2 H 0.007738 0.593412 1.210870 0.081 Uiso 0.373(9) 1 calc R U P A 2
C4_2 C 0.12525(16) 0.6830(2) 1.28568(12) 0.059(4) Uiso 0.373(9) 1 d D U P A 2
H4_2 H 0.109925 0.684480 1.336495 0.071 Uiso 0.373(9) 1 calc R U P A 2
C5_2 C 0.20480(16) 0.7329(3) 1.28690(12) 0.062(4) Uiso 0.373(9) 1 d D U P A 2
H5_2 H 0.244912 0.770035 1.337956 0.075 Uiso 0.373(9) 1 calc R U P A 2
C6_2 C 0.22849(17) 0.7303(3) 1.21400(12) 0.061(4) Uiso 0.373(9) 1 d D U P A 2
H6_2 H 0.285094 0.765494 1.214923 0.074 Uiso 0.373(9) 1 calc R U P A 2
C7_2 C 0.17072(15) 0.6771(2) 1.14049(12) 0.064(3) Uiso 0.373(9) 1 d D U P A 2
H7_2 H 0.188812 0.675255 1.091283 0.077 Uiso 0.373(9) 1 calc R U P A 2
C1_3 C -0.41543(18) 0.8020(5) 0.66650(16) 0.061(3) Uiso 0.786(10) 1 d D U P B 1
H1A_3 H -0.455553 0.744157 0.644930 0.092 Uiso 0.786(10) 1 calc R U P B 1
H1B_3 H -0.384594 0.820281 0.625721 0.092 Uiso 0.786(10) 1 calc R U P B 1
H1C_3 H -0.452471 0.842028 0.672232 0.092 Uiso 0.786(10) 1 calc R U P B 1
C2_3 C -0.34541(10) 0.8014(3) 0.75211(10) 0.0371(19) Uiso 0.786(10) 1 d D U P B 1
C3_3 C -0.25128(11) 0.8258(4) 0.76196(14) 0.039(2) Uiso 0.786(10) 1 d D U P B 1
H3_3 H -0.233603 0.842968 0.714647 0.047 Uiso 0.786(10) 1 calc R U P B 1
C4_3 C -0.18419(12) 0.8245(4) 0.84233(12) 0.042(2) Uiso 0.786(10) 1 d D U P B 1
H4_3 H -0.120891 0.840641 0.848911 0.051 Uiso 0.786(10) 1 calc R U P B 1
C5_3 C -0.20762(11) 0.8011(4) 0.90991(13) 0.041(2) Uiso 0.786(10) 1 d D U P B 1
H5_3 H -0.161195 0.800165 0.963693 0.049 Uiso 0.786(10) 1 calc R U P B 1
C6_3 C -0.29919(12) 0.7782(4) 0.90140(13) 0.0374(19) Uiso 0.786(10) 1 d D U P B 1
H6_3 H -0.315808 0.762856 0.949722 0.045 Uiso 0.786(10) 1 calc R U P B 1
C7_3 C -0.36603(12) 0.7777(3) 0.82362(11) 0.0383(19) Uiso 0.786(10) 1 d D U P B 1
H7_3 H -0.428813 0.760390 0.818588 0.046 Uiso 0.786(10) 1 calc R U P B 1
C1_4 C -0.45904(16) 0.8029(5) 0.6771(2) 0.047(7) Uiso 0.214(10) 1 d D U P B 2
H1A_4 H -0.493608 0.836711 0.698663 0.071 Uiso 0.214(10) 1 calc R U P B 2
H1B_4 H -0.497076 0.744394 0.654709 0.071 Uiso 0.214(10) 1 calc R U P B 2
H1C_4 H -0.442724 0.829593 0.630693 0.071 Uiso 0.214(10) 1 calc R U P B 2
C2_4 C -0.37392(10) 0.8000(3) 0.74875(11) 0.040(3) Uiso 0.214(10) 1 d D U P B 2
C3_4 C -0.28899(11) 0.8215(4) 0.73536(15) 0.041(3) Uiso 0.214(10) 1 d D U P B 2
H3_4 H -0.286903 0.837428 0.681398 0.049 Uiso 0.214(10) 1 calc R U P B 2
C4_4 C -0.20779(12) 0.8191(3) 0.80260(13) 0.039(3) Uiso 0.214(10) 1 d D U P B 2
H4_4 H -0.150540 0.834464 0.793973 0.047 Uiso 0.214(10) 1 calc R U P B 2
C5_4 C -0.20942(12) 0.7956(4) 0.87864(13) 0.039(3) Uiso 0.214(10) 1 d D U P B 2
H5_4 H -0.153907 0.792873 0.922832 0.047 Uiso 0.214(10) 1 calc R U P B 2
C6_4 C -0.29173(12) 0.7754(4) 0.89279(15) 0.039(3) Uiso 0.214(10) 1 d D U P B 2
H6_4 H -0.292826 0.759374 0.946998 0.047 Uiso 0.214(10) 1 calc R U P B 2
C7_4 C -0.37167(12) 0.7784(3) 0.82900(12) 0.038(3) Uiso 0.214(10) 1 d D U P B 2
H7_4 H -0.427599 0.765268 0.840254 0.045 Uiso 0.214(10) 1 calc R U P B 2
C1_5 C 0.69399(14) 1.0111(4) 0.6119(3) 0.102(8) Uiso 0.5 1 d D U P C -1
H1A_5 H 0.723568 1.070852 0.637972 0.153 Uiso 0.5 1 calc R U P C -1
H1B_5 H 0.724363 0.993634 0.573364 0.153 Uiso 0.5 1 calc R U P C -1
H1C_5 H 0.699254 0.973956 0.657598 0.153 Uiso 0.5 1 calc R U P C -1
C2_5 C 0.59540(10) 1.00319(19) 0.56145(14) 0.093(5) Uiso 0.5 1 d D U P C -1
C3_5 C 0.55505(13) 0.9505(2) 0.48057(16) 0.089(5) Uiso 0.5 1 d D U P C -1
H3_5 H 0.590497 0.920265 0.459610 0.106 Uiso 0.5 1 calc R U P C -1
C4_5 C 0.46209(12) 0.9433(2) 0.43154(17) 0.085(5) Uiso 0.5 1 d D U P C -1
H4_5 H 0.434946 0.908044 0.377084 0.103 Uiso 0.5 1 calc R U P C -1
C5_5 C 0.41093(12) 0.9852(2) 0.46001(14) 0.095(5) Uiso 0.5 1 d D U P C -1
H5_5 H 0.348533 0.980735 0.425216 0.115 Uiso 0.5 1 calc R U P C -1
C6_5 C 0.44886(13) 1.0349(2) 0.53989(16) 0.095(5) Uiso 0.5 1 d D U P C -1
H6_5 H 0.412087 1.063352 0.560836 0.114 Uiso 0.5 1 calc R U P C -1
C7_5 C 0.53920(11) 1.0432(2) 0.58893(16) 0.089(5) Uiso 0.5 1 d D U P C -1
H7_5 H 0.564176 1.077773 0.643799 0.107 Uiso 0.5 1 calc R U P C -1
C1_6 C 0.1221(4) 0.8144(4) 0.7456(4) 0.0164(12) Uani 1 1 d . . . D -1
C2_6 C 0.0700(4) 0.8601(4) 0.7778(4) 0.0178(12) Uani 1 1 d . . . D -1
C3_6 C 0.0000(4) 0.8917(4) 0.7229(4) 0.0248(14) Uani 1 1 d . . . D -1
H3_6 H -0.033871 0.921534 0.746514 0.030 Uiso 1 1 calc R U . D -1
C4_6 C -0.0210(5) 0.8801(4) 0.6340(4) 0.0256(14) Uani 1 1 d . . . D -1
H4_6 H -0.066626 0.904522 0.597084 0.031 Uiso 1 1 calc R U . D -1
C5_6 C 0.0247(4) 0.8331(4) 0.5997(4) 0.0221(13) Uani 1 1 d . . . D -1
H5_6 H 0.009477 0.824023 0.538779 0.027 Uiso 1 1 calc R U . D -1
C6_6 C 0.0938(4) 0.7981(4) 0.6537(4) 0.0187(12) Uani 1 1 d . . . D -1
C7_6 C 0.0826(4) 0.8735(4) 0.8721(4) 0.0202(13) Uani 1 1 d . . . D -1
C8_6 C 0.1212(5) 0.9560(5) 0.9201(4) 0.0249(14) Uani 1 1 d . . . D -1
C9_6 C 0.1257(5) 0.9672(5) 1.0050(4) 0.0330(17) Uani 1 1 d . . . D -1
H9_6 H 0.154588 1.022273 1.038100 0.040 Uiso 1 1 calc R U . D -1
C10_6 C 0.0896(6) 0.9012(6) 1.0437(5) 0.0399(19) Uani 1 1 d . . . D -1
C11_6 C 0.0483(5) 0.8214(6) 0.9961(5) 0.0364(18) Uani 1 1 d . . . D -1
H11_6 H 0.022035 0.775978 1.021495 0.044 Uiso 1 1 calc R U . D -1
C12_6 C 0.0446(5) 0.8062(5) 0.9100(5) 0.0292(15) Uani 1 1 d . . . D -1
C13_6 C -0.0075(5) 0.7191(5) 0.8574(5) 0.0358(17) Uani 1 1 d . . . D -1
H13A_6 H -0.036363 0.683128 0.891641 0.054 Uiso 1 1 calc R U . D -1
H13B_6 H 0.035413 0.691327 0.842019 0.054 Uiso 1 1 calc R U . D -1
H13C_6 H -0.055152 0.726567 0.804423 0.054 Uiso 1 1 calc R U . D -1
C14_6 C 0.0926(7) 0.9159(8) 1.1355(6) 0.063(3) Uani 1 1 d . . . D -1
H14A_6 H 0.070666 0.860799 1.153560 0.095 Uiso 1 1 calc R U . D -1
H14B_6 H 0.053115 0.954183 1.138832 0.095 Uiso 1 1 calc R U . D -1
H14C_6 H 0.156114 0.942150 1.173756 0.095 Uiso 1 1 calc R U . D -1
C15_6 C 0.1567(5) 1.0328(4) 0.8809(5) 0.0289(15) Uani 1 1 d . . . D -1
H15A_6 H 0.208776 1.072600 0.925854 0.043 Uiso 1 1 calc R U . D -1
H15B_6 H 0.107404 1.062028 0.856736 0.043 Uiso 1 1 calc R U . D -1
H15C_6 H 0.176920 1.013493 0.834884 0.043 Uiso 1 1 calc R U . D -1
C16_6 C 0.1299(4) 0.7394(4) 0.6084(4) 0.0183(12) Uani 1 1 d . . . D -1
C17_6 C 0.1902(5) 0.7717(4) 0.5650(4) 0.0254(14) Uani 1 1 d . . . D -1
C18_6 C 0.2194(5) 0.7134(5) 0.5211(4) 0.0287(15) Uani 1 1 d . . . D -1
H18_6 H 0.261215 0.734714 0.492874 0.034 Uiso 1 1 calc R U . D -1
C19_6 C 0.1888(5) 0.6248(4) 0.5177(4) 0.0268(14) Uani 1 1 d . . . D -1
C20_6 C 0.1267(5) 0.5952(4) 0.5571(4) 0.0235(13) Uani 1 1 d . . . D -1
H20_6 H 0.103900 0.534980 0.553404 0.028 Uiso 1 1 calc R U . D -1
C21_6 C 0.0959(4) 0.6502(4) 0.6023(4) 0.0215(13) Uani 1 1 d . . . D -1
C22_6 C 0.0248(5) 0.6137(4) 0.6415(4) 0.0247(14) Uani 1 1 d . . . D -1
H22A_6 H 0.001966 0.551662 0.622670 0.037 Uiso 1 1 calc R U . D -1
H22B_6 H -0.026651 0.641309 0.622337 0.037 Uiso 1 1 calc R U . D -1
H22C_6 H 0.052857 0.624305 0.704738 0.037 Uiso 1 1 calc R U . D -1
C23_6 C 0.2252(6) 0.8665(5) 0.5669(5) 0.0338(17) Uani 1 1 d . . . D -1
H23A_6 H 0.272512 0.876377 0.540312 0.051 Uiso 1 1 calc R U . D -1
H23B_6 H 0.251813 0.894378 0.627060 0.051 Uiso 1 1 calc R U . D -1
H23C_6 H 0.174115 0.890736 0.534650 0.051 Uiso 1 1 calc R U . D -1
C24_6 C 0.2215(6) 0.5631(5) 0.4698(5) 0.0360(17) Uani 1 1 d . . . D -1
H24A_6 H 0.222751 0.510690 0.497495 0.054 Uiso 1 1 calc R U . D -1
H24B_6 H 0.283503 0.590121 0.471307 0.054 Uiso 1 1 calc R U . D -1
H24C_6 H 0.179267 0.548473 0.409493 0.054 Uiso 1 1 calc R U . D -1
C1_7 C 0.6585(4) 0.6672(4) 0.3843(4) 0.0159(12) Uani 1 1 d . . . E -1
C2_7 C 0.7495(4) 0.7057(4) 0.4399(4) 0.0185(12) Uani 1 1 d . . . E -1
C3_7 C 0.7786(4) 0.6957(4) 0.5283(4) 0.0239(14) Uani 1 1 d . . . E -1
H3_7 H 0.840149 0.722286 0.564664 0.029 Uiso 1 1 calc R U . E -1
C4_7 C 0.7195(5) 0.6481(4) 0.5629(4) 0.0246(14) Uani 1 1 d . . . E -1
H4_7 H 0.739687 0.643044 0.622958 0.030 Uiso 1 1 calc R U . E -1
C5_7 C 0.6308(5) 0.6078(4) 0.5098(4) 0.0249(14) Uani 1 1 d . . . E -1
H5_7 H 0.590582 0.573373 0.533176 0.030 Uiso 1 1 calc R U . E -1
C6_7 C 0.5996(4) 0.6171(4) 0.4219(4) 0.0206(13) Uani 1 1 d . . . E -1
C7_7 C 0.5016(4) 0.5721(4) 0.3706(4) 0.0194(13) Uani 1 1 d . . . E -1
C8_7 C 0.4311(5) 0.6124(4) 0.3690(4) 0.0218(13) Uani 1 1 d . . . E -1
C9_7 C 0.3398(5) 0.5703(5) 0.3204(4) 0.0265(14) Uani 1 1 d . . . E -1
H9_7 H 0.292152 0.598246 0.317962 0.032 Uiso 1 1 calc R U . E -1
C10_7 C 0.3174(5) 0.4888(5) 0.2758(4) 0.0253(14) Uani 1 1 d . . . E -1
C11_7 C 0.3865(5) 0.4474(4) 0.2817(4) 0.0222(13) Uani 1 1 d . . . E -1
H11_7 H 0.371096 0.390657 0.252849 0.027 Uiso 1 1 calc R U . E -1
C12_7 C 0.4795(5) 0.4874(4) 0.3296(4) 0.0224(13) Uani 1 1 d . . . E -1
C13_7 C 0.4514(5) 0.6974(5) 0.4230(4) 0.0268(14) Uani 1 1 d . . . E -1
H13A_7 H 0.398763 0.723236 0.401739 0.040 Uiso 1 1 calc R U . E -1
H13B_7 H 0.506292 0.735768 0.418877 0.040 Uiso 1 1 calc R U . E -1
H13C_7 H 0.462311 0.688610 0.483508 0.040 Uiso 1 1 calc R U . E -1
C14_7 C 0.2185(5) 0.4441(5) 0.2223(5) 0.0340(17) Uani 1 1 d . . . E -1
H14A_7 H 0.215958 0.386943 0.196551 0.051 Uiso 1 1 calc R U . E -1
H14B_7 H 0.194163 0.477945 0.176244 0.051 Uiso 1 1 calc R U . E -1
H14C_7 H 0.181324 0.438529 0.259518 0.051 Uiso 1 1 calc R U . E -1
C15_7 C 0.5515(5) 0.4383(4) 0.3395(4) 0.0270(14) Uani 1 1 d . . . E -1
H15A_7 H 0.533653 0.396923 0.287440 0.040 Uiso 1 1 calc R U . E -1
H15B_7 H 0.557618 0.407490 0.390008 0.040 Uiso 1 1 calc R U . E -1
H15C_7 H 0.610609 0.478104 0.347521 0.040 Uiso 1 1 calc R U . E -1
C16_7 C 0.8221(4) 0.7560(4) 0.4100(4) 0.0170(12) Uani 1 1 d . . . E -1
C17_7 C 0.8343(4) 0.8457(4) 0.4098(4) 0.0186(12) Uani 1 1 d . . . E -1
C18_7 C 0.9059(5) 0.8909(4) 0.3858(4) 0.0230(14) Uani 1 1 d . . . E -1
H18_7 H 0.914089 0.951103 0.384725 0.028 Uiso 1 1 calc R U . E -1
C19_7 C 0.9654(5) 0.8498(4) 0.3636(4) 0.0235(14) Uani 1 1 d . . . E -1
C20_7 C 0.9517(4) 0.7624(4) 0.3649(4) 0.0244(14) Uani 1 1 d . . . E -1
H20_7 H 0.991759 0.733688 0.349559 0.029 Uiso 1 1 calc R U . E -1
C21_7 C 0.8818(4) 0.7150(4) 0.3878(4) 0.0215(13) Uani 1 1 d . . . E -1
C22_7 C 0.8749(5) 0.6203(5) 0.3905(5) 0.0305(15) Uani 1 1 d . . . E -1
H22A_7 H 0.885562 0.595782 0.340354 0.046 Uiso 1 1 calc R U . E -1
H22B_7 H 0.813405 0.591695 0.389212 0.046 Uiso 1 1 calc R U . E -1
H22C_7 H 0.921403 0.611887 0.443870 0.046 Uiso 1 1 calc R U . E -1
C23_7 C 1.0444(5) 0.8999(5) 0.3386(5) 0.0352(17) Uani 1 1 d . . . E -1
H23A_7 H 1.078684 0.860382 0.325340 0.053 Uiso 1 1 calc R U . E -1
H23B_7 H 1.085755 0.943729 0.386838 0.053 Uiso 1 1 calc R U . E -1
H23C_7 H 1.019234 0.927647 0.287511 0.053 Uiso 1 1 calc R U . E -1
C24_7 C 0.7734(5) 0.8929(4) 0.4346(4) 0.0250(14) Uani 1 1 d . . . E -1
H24A_7 H 0.803746 0.954274 0.448908 0.038 Uiso 1 1 calc R U . E -1
H24B_7 H 0.761638 0.871145 0.485103 0.038 Uiso 1 1 calc R U . E -1
H24C_7 H 0.714963 0.884183 0.386156 0.038 Uiso 1 1 calc R U . E -1
C1_8 C 0.3024(4) 0.8903(4) 0.9203(4) 0.0169(12) Uani 1 1 d . . . D -1
N2_8 N 0.3441(3) 0.9672(3) 0.9053(3) 0.0172(10) Uani 1 1 d . . . D -1
C3_8 C 0.3896(4) 1.0240(4) 0.9814(4) 0.0198(13) Uani 1 1 d . . . D -1
C4_8 C 0.3752(4) 0.9814(4) 1.0453(4) 0.0202(13) Uani 1 1 d . . . D -1
N5_8 N 0.3224(3) 0.8994(3) 1.0068(3) 0.0178(10) Uani 1 1 d . . . D -1
C6_8 C 0.2896(5) 0.8349(4) 1.0556(4) 0.0239(14) Uani 1 1 d . . . D -1
H6A_8 H 0.274015 0.863064 1.100845 0.036 Uiso 1 1 calc R U . D -1
H6B_8 H 0.337969 0.805434 1.082355 0.036 Uiso 1 1 calc R U . D -1
H6C_8 H 0.234719 0.793068 1.016439 0.036 Uiso 1 1 calc R U . D -1
C7_8 C 0.4036(5) 1.0098(4) 1.1405(4) 0.0257(14) Uani 1 1 d . . . D -1
H7A_8 H 0.448881 1.065398 1.156244 0.039 Uiso 1 1 calc R U . D -1
H7B_8 H 0.431143 0.967178 1.173230 0.039 Uiso 1 1 calc R U . D -1
H7C_8 H 0.349516 1.015425 1.154327 0.039 Uiso 1 1 calc R U . D -1
C8_8 C 0.4410(5) 1.1137(4) 0.9828(5) 0.0270(15) Uani 1 1 d . . . D -1
H8A_8 H 0.477344 1.139172 1.042794 0.041 Uiso 1 1 calc R U . D -1
H8B_8 H 0.397160 1.147849 0.956438 0.041 Uiso 1 1 calc R U . D -1
H8C_8 H 0.482169 1.112875 0.950049 0.041 Uiso 1 1 calc R U . D -1
C9_8 C 0.3386(5) 0.9918(4) 0.8197(4) 0.0212(13) Uani 1 1 d . . . D -1
H9A_8 H 0.329204 1.050056 0.816790 0.032 Uiso 1 1 calc R U . D -1
H9B_8 H 0.286866 0.951595 0.774886 0.032 Uiso 1 1 calc R U . D -1
H9C_8 H 0.396043 0.990248 0.810335 0.032 Uiso 1 1 calc R U . D -1
C1_9 C 0.5249(4) 0.5803(4) 0.1788(4) 0.0166(12) Uani 1 1 d . . . E -1
N2_9 N 0.4337(4) 0.5588(3) 0.1297(3) 0.0181(10) Uani 1 1 d . . . E -1
C3_9 C 0.4110(4) 0.4807(4) 0.0786(4) 0.0192(13) Uani 1 1 d . . . E -1
C4_9 C 0.4883(4) 0.4531(4) 0.0949(4) 0.0188(12) Uani 1 1 d . . . E -1
N5_9 N 0.5572(4) 0.5147(3) 0.1569(3) 0.0185(11) Uani 1 1 d . . . E -1
C6_9 C 0.6523(4) 0.5071(4) 0.1937(4) 0.0253(14) Uani 1 1 d . . . E -1
H6A_9 H 0.652535 0.448297 0.206547 0.038 Uiso 1 1 calc R U . E -1
H6B_9 H 0.684777 0.547324 0.247151 0.038 Uiso 1 1 calc R U . E -1
H6C_9 H 0.683285 0.520536 0.152011 0.038 Uiso 1 1 calc R U . E -1
C7_9 C 0.5064(5) 0.3750(4) 0.0583(4) 0.0255(14) Uani 1 1 d . . . E -1
H7A_9 H 0.450464 0.342781 0.011528 0.038 Uiso 1 1 calc R U . E -1
H7B_9 H 0.524482 0.338816 0.103903 0.038 Uiso 1 1 calc R U . E -1
H7C_9 H 0.556202 0.392023 0.035505 0.038 Uiso 1 1 calc R U . E -1
C8_9 C 0.3137(5) 0.4392(4) 0.0204(4) 0.0255(14) Uani 1 1 d . . . E -1
H8A_9 H 0.313741 0.392408 -0.019982 0.038 Uiso 1 1 calc R U . E -1
H8B_9 H 0.286412 0.481951 -0.012170 0.038 Uiso 1 1 calc R U . E -1
H8C_9 H 0.277467 0.416061 0.055569 0.038 Uiso 1 1 calc R U . E -1
C9_9 C 0.3675(4) 0.6089(4) 0.1280(4) 0.0221(13) Uani 1 1 d . . . E -1
H9A_9 H 0.307612 0.570214 0.119454 0.033 Uiso 1 1 calc R U . E -1
H9B_9 H 0.361402 0.643735 0.080409 0.033 Uiso 1 1 calc R U . E -1
H9C_9 H 0.388642 0.646620 0.183030 0.033 Uiso 1 1 calc R U . E -1
I1_10 I 0.21148(3) 0.64463(3) 0.88876(3) 0.02495(11) Uani 1 1 d . . . D -1
Al2_10 Al 0.23404(12) 0.78813(12) 0.82595(11) 0.0166(4) Uani 1 1 d . . . D -1
I3_10 I 0.36224(3) 0.77371(3) 0.76717(3) 0.02358(10) Uani 1 1 d . . . D -1
I1_11 I 0.52261(3) 0.80945(3) 0.25089(3) 0.02273(10) Uani 1 1 d . . . E -1
Al2_11 Al 0.60685(12) 0.68720(11) 0.26130(11) 0.0155(4) Uani 1 1 d . . . E -1
I3_11 I 0.71608(3) 0.74133(3) 0.17871(2) 0.02084(10) Uani 1 1 d . . . E -1

loop_
_atom_site_aniso_label
_atom_site_aniso_U_11
_atom_site_aniso_U_22
_atom_site_aniso_U_33
_atom_site_aniso_U_23
_atom_site_aniso_U_13
_atom_site_aniso_U_12
C1_6 0.014(3) 0.012(3) 0.018(3) 0.001(2) 0.000(2) 0.000(2)
C2_6 0.019(3) 0.013(3) 0.016(3) -0.001(2) 0.002(2) -0.001(2)
C3_6 0.019(3) 0.022(3) 0.029(3) -0.001(3) 0.004(3) 0.005(3)
C4_6 0.021(3) 0.025(3) 0.022(3) 0.002(3) -0.005(3) 0.008(3)
C5_6 0.022(3) 0.025(3) 0.016(3) 0.001(2) -0.001(2) 0.011(3)
C6_6 0.020(3) 0.015(3) 0.014(3) 0.002(2) 0.000(2) -0.001(2)
C7_6 0.013(3) 0.028(3) 0.020(3) 0.002(3) 0.004(2) 0.007(2)
C8_6 0.024(3) 0.031(4) 0.021(3) -0.001(3) 0.007(3) 0.012(3)
C9_6 0.035(4) 0.044(4) 0.019(3) -0.004(3) 0.008(3) 0.013(3)
C10_6 0.037(4) 0.067(6) 0.023(4) 0.007(4) 0.012(3) 0.024(4)
C11_6 0.031(4) 0.061(5) 0.035(4) 0.012(4) 0.025(3) 0.026(4)
C12_6 0.019(3) 0.040(4) 0.034(4) 0.014(3) 0.011(3) 0.012(3)
C13_6 0.025(4) 0.032(4) 0.049(5) 0.012(3) 0.013(3) 0.001(3)
C14_6 0.062(6) 0.107(9) 0.029(4) 0.008(5) 0.023(4) 0.030(6)
C15_6 0.022(3) 0.027(4) 0.030(4) -0.006(3) 0.003(3) 0.005(3)
C16_6 0.019(3) 0.020(3) 0.012(3) 0.001(2) 0.001(2) 0.005(2)
C17_6 0.029(4) 0.021(3) 0.022(3) 0.006(3) 0.006(3) 0.003(3)
C18_6 0.028(4) 0.035(4) 0.023(3) 0.003(3) 0.014(3) -0.002(3)
C19_6 0.034(4) 0.026(3) 0.020(3) 0.003(3) 0.009(3) 0.009(3)
C20_6 0.028(3) 0.020(3) 0.019(3) 0.000(2) 0.005(3) 0.005(3)
C21_6 0.021(3) 0.020(3) 0.017(3) 0.002(2) 0.000(2) 0.004(3)
C22_6 0.024(3) 0.019(3) 0.027(3) 0.003(3) 0.006(3) 0.001(3)
C23_6 0.047(5) 0.024(4) 0.029(4) 0.009(3) 0.016(3) 0.000(3)
C24_6 0.048(5) 0.039(4) 0.027(4) 0.003(3) 0.019(3) 0.014(4)
C1_7 0.021(3) 0.018(3) 0.012(3) 0.005(2) 0.006(2) 0.009(2)
C2_7 0.022(3) 0.014(3) 0.018(3) 0.003(2) 0.006(2) 0.003(2)
C3_7 0.020(3) 0.028(3) 0.015(3) 0.004(3) -0.001(2) 0.000(3)
C4_7 0.033(4) 0.028(3) 0.012(3) 0.005(2) 0.008(3) 0.005(3)
C5_7 0.029(4) 0.025(3) 0.021(3) 0.007(3) 0.012(3) 0.001(3)
C6_7 0.025(3) 0.019(3) 0.014(3) 0.003(2) 0.005(2) 0.001(3)
C7_7 0.024(3) 0.020(3) 0.015(3) 0.009(2) 0.009(2) 0.001(3)
C8_7 0.026(3) 0.024(3) 0.016(3) 0.007(2) 0.011(3) 0.001(3)
C9_7 0.025(3) 0.032(4) 0.025(3) 0.012(3) 0.013(3) 0.003(3)
C10_7 0.022(3) 0.032(4) 0.015(3) 0.010(3) 0.003(3) -0.003(3)
C11_7 0.028(3) 0.017(3) 0.017(3) 0.003(2) 0.008(3) -0.003(3)
C12_7 0.029(3) 0.025(3) 0.013(3) 0.006(2) 0.009(3) 0.004(3)
C13_7 0.019(3) 0.033(4) 0.028(3) 0.003(3) 0.010(3) 0.003(3)
C14_7 0.021(4) 0.040(4) 0.031(4) 0.010(3) 0.002(3) -0.002(3)
C15_7 0.032(4) 0.022(3) 0.028(3) 0.003(3) 0.013(3) 0.005(3)
C16_7 0.020(3) 0.019(3) 0.010(3) 0.003(2) 0.003(2) 0.004(2)
C17_7 0.018(3) 0.021(3) 0.012(3) 0.004(2) 0.001(2) 0.002(2)
C18_7 0.030(4) 0.018(3) 0.018(3) 0.008(2) 0.005(3) 0.004(3)
C19_7 0.025(3) 0.027(3) 0.015(3) 0.004(3) 0.005(3) 0.001(3)
C20_7 0.020(3) 0.030(4) 0.022(3) 0.006(3) 0.007(3) 0.004(3)
C21_7 0.020(3) 0.022(3) 0.018(3) 0.004(2) 0.003(2) 0.002(3)
C22_7 0.027(4) 0.029(4) 0.040(4) 0.009(3) 0.014(3) 0.012(3)
C23_7 0.038(4) 0.036(4) 0.033(4) 0.014(3) 0.018(3) 0.002(3)
C24_7 0.025(3) 0.019(3) 0.027(3) 0.001(3) 0.005(3) 0.003(3)
C1_8 0.017(3) 0.017(3) 0.015(3) 0.004(2) 0.002(2) 0.004(2)
N2_8 0.015(2) 0.018(3) 0.014(2) 0.002(2) 0.000(2) 0.005(2)
C3_8 0.016(3) 0.020(3) 0.018(3) 0.000(2) -0.001(2) 0.005(2)
C4_8 0.018(3) 0.019(3) 0.017(3) -0.005(2) -0.001(2) 0.002(2)
N5_8 0.016(2) 0.017(3) 0.017(2) 0.002(2) 0.002(2) 0.002(2)
C6_8 0.029(4) 0.021(3) 0.017(3) 0.002(2) 0.005(3) 0.005(3)
C7_8 0.034(4) 0.017(3) 0.020(3) -0.001(2) 0.004(3) 0.004(3)
C8_8 0.029(4) 0.017(3) 0.029(4) 0.001(3) 0.005(3) 0.001(3)
C9_8 0.026(3) 0.021(3) 0.017(3) 0.005(2) 0.009(3) 0.003(3)
C1_9 0.022(3) 0.016(3) 0.011(3) 0.004(2) 0.005(2) 0.005(2)
N2_9 0.022(3) 0.017(3) 0.013(2) 0.0054(19) 0.004(2) 0.003(2)
C3_9 0.028(3) 0.014(3) 0.014(3) 0.003(2) 0.008(2) 0.001(2)
C4_9 0.023(3) 0.016(3) 0.013(3) 0.002(2) 0.002(2) 0.003(2)
N5_9 0.023(3) 0.017(3) 0.014(2) 0.006(2) 0.005(2) 0.005(2)
C6_9 0.019(3) 0.026(3) 0.031(4) 0.007(3) 0.008(3) 0.006(3)
C7_9 0.036(4) 0.015(3) 0.023(3) -0.001(2) 0.008(3) 0.005(3)
C8_9 0.027(4) 0.020(3) 0.022(3) 0.000(3) 0.003(3) 0.000(3)
C9_9 0.023(3) 0.023(3) 0.016(3) 0.000(2) 0.003(2) 0.003(3)
I1_10 0.0284(2) 0.0196(2) 0.0250(2) 0.00821(16) 0.00617(17) 0.00618(17)
Al2_10 0.0162(9) 0.0166(9) 0.0123(8) 0.0014(7) 0.0004(7) 0.0022(7)
I3_10 0.0205(2) 0.0275(2) 0.0221(2) 0.00157(16) 0.00668(16) 0.00633(17)
I1_11 0.0248(2) 0.0185(2) 0.0238(2) 0.00533(16) 0.00575(17) 0.00699(16)
Al2_11 0.0169(9) 0.0152(8) 0.0125(8) 0.0020(7) 0.0034(7) 0.0030(7)
I3_11 0.0221(2) 0.0233(2) 0.01416(18) 0.00296(15) 0.00549(15) 0.00076(16)

loop_
_atom_type_symbol
_atom_type_description
_atom_type_scat_dispersion_real
_atom_type_scat_dispersion_imag
_atom_type_scat_source
C C 0.0033 0.0016 'International Tables Vol C Tables 4.2.6.8 and 6.1.1.4'
H H 0.0000 0.0000 'International Tables Vol C Tables 4.2.6.8 and 6.1.1.4'
Al Al 0.0645 0.0514 'International Tables Vol C Tables 4.2.6.8 and 6.1.1.4'
I I -0.4742 1.8119 'International Tables Vol C Tables 4.2.6.8 and 6.1.1.4'
N N 0.0061 0.0033 'International Tables Vol C Tables 4.2.6.8 and 6.1.1.4'

loop_
_geom_angle_atom_site_label_1
_geom_angle_atom_site_label_2
_geom_angle_atom_site_label_3
_geom_angle
_geom_angle_site_symmetry_1
_geom_angle_site_symmetry_3
_geom_angle_publ_flag
C2_1 C1_1 H1A_1 109.5 . . ?
C2_1 C1_1 H1B_1 109.5 . . ?
H1A_1 C1_1 H1B_1 109.5 . . ?
C2_1 C1_1 H1C_1 109.5 . . ?
H1A_1 C1_1 H1C_1 109.5 . . ?
H1B_1 C1_1 H1C_1 109.5 . . ?
C7_1 C2_1 C3_1 117.21(12) . . ?
C7_1 C2_1 C1_1 124.14(15) . . ?
C3_1 C2_1 C1_1 118.65(16) . . ?
C4_1 C3_1 C2_1 119.30(15) . . ?
C4_1 C3_1 H3_1 120.3 . . ?
C2_1 C3_1 H3_1 120.3 . . ?
C5_1 C4_1 C3_1 121.27(14) . . ?
C5_1 C4_1 H4_1 119.4 . . ?
C3_1 C4_1 H4_1 119.4 . . ?
C4_1 C5_1 C6_1 119.92(14) . . ?
C4_1 C5_1 H5_1 120.0 . . ?
C6_1 C5_1 H5_1 120.0 . . ?
C7_1 C6_1 C5_1 120.09(16) . . ?
C7_1 C6_1 H6_1 120.0 . . ?
C5_1 C6_1 H6_1 120.0 . . ?
C6_1 C7_1 C2_1 122.16(14) . . ?
C6_1 C7_1 H7_1 118.9 . . ?
C2_1 C7_1 H7_1 118.9 . . ?
C2_2 C1_2 H1A_2 109.5 . . ?
C2_2 C1_2 H1B_2 109.5 . . ?
H1A_2 C1_2 H1B_2 109.5 . . ?
C2_2 C1_2 H1C_2 109.5 . . ?
H1A_2 C1_2 H1C_2 109.5 . . ?
H1B_2 C1_2 H1C_2 109.5 . . ?
C7_2 C2_2 C3_2 117.21(11) . . ?
C7_2 C2_2 C1_2 124.14(15) . . ?
C3_2 C2_2 C1_2 118.64(16) . . ?
C4_2 C3_2 C2_2 119.31(15) . . ?
C4_2 C3_2 H3_2 120.3 . . ?
C2_2 C3_2 H3_2 120.3 . . ?
C5_2 C4_2 C3_2 121.28(15) . . ?
C5_2 C4_2 H4_2 119.4 . . ?
C3_2 C4_2 H4_2 119.4 . . ?
C4_2 C5_2 C6_2 119.93(13) . . ?
C4_2 C5_2 H5_2 120.0 . . ?
C6_2 C5_2 H5_2 120.0 . . ?
C7_2 C6_2 C5_2 120.09(16) . . ?
C7_2 C6_2 H6_2 120.0 . . ?
C5_2 C6_2 H6_2 120.0 . . ?
C6_2 C7_2 C2_2 122.16(14) . . ?
C6_2 C7_2 H7_2 118.9 . . ?
C2_2 C7_2 H7_2 118.9 . . ?
C2_3 C1_3 H1A_3 109.5 . . ?
C2_3 C1_3 H1B_3 109.5 . . ?
H1A_3 C1_3 H1B_3 109.5 . . ?
C2_3 C1_3 H1C_3 109.5 . . ?
H1A_3 C1_3 H1C_3 109.5 . . ?
H1B_3 C1_3 H1C_3 109.5 . . ?
C7_3 C2_3 C3_3 117.22(11) . . ?
C7_3 C2_3 C1_3 124.14(16) . . ?
C3_3 C2_3 C1_3 118.64(16) . . ?
C4_3 C3_3 C2_3 119.31(15) . . ?
C4_3 C3_3 H3_3 120.3 . . ?
C2_3 C3_3 H3_3 120.3 . . ?
C5_3 C4_3 C3_3 121.28(15) . . ?
C5_3 C4_3 H4_3 119.4 . . ?
C3_3 C4_3 H4_3 119.4 . . ?
C4_3 C5_3 C6_3 119.92(13) . . ?
C4_3 C5_3 H5_3 120.0 . . ?
C6_3 C5_3 H5_3 120.0 . . ?
C7_3 C6_3 C5_3 120.09(15) . . ?
C7_3 C6_3 H6_3 120.0 . . ?
C5_3 C6_3 H6_3 120.0 . . ?
C6_3 C7_3 C2_3 122.16(15) . . ?
C6_3 C7_3 H7_3 118.9 . . ?
C2_3 C7_3 H7_3 118.9 . . ?
C2_4 C1_4 H1A_4 109.5 . . ?
C2_4 C1_4 H1B_4 109.5 . . ?
H1A_4 C1_4 H1B_4 109.5 . . ?
C2_4 C1_4 H1C_4 109.5 . . ?
H1A_4 C1_4 H1C_4 109.5 . . ?
H1B_4 C1_4 H1C_4 109.5 . . ?
C7_4 C2_4 C3_4 117.21(11) . . ?
C7_4 C2_4 C1_4 124.14(15) . . ?
C3_4 C2_4 C1_4 118.64(16) . . ?
C4_4 C3_4 C2_4 119.31(15) . . ?
C4_4 C3_4 H3_4 120.3 . . ?
C2_4 C3_4 H3_4 120.3 . . ?
C5_4 C4_4 C3_4 121.27(15) . . ?
C5_4 C4_4 H4_4 119.4 . . ?
C3_4 C4_4 H4_4 119.4 . . ?
C4_4 C5_4 C6_4 119.92(13) . . ?
C4_4 C5_4 H5_4 120.0 . . ?
C6_4 C5_4 H5_4 120.0 . . ?
C7_4 C6_4 C5_4 120.09(16) . . ?
C7_4 C6_4 H6_4 120.0 . . ?
C5_4 C6_4 H6_4 120.0 . . ?
C6_4 C7_4 C2_4 122.16(14) . . ?
C6_4 C7_4 H7_4 118.9 . . ?
C2_4 C7_4 H7_4 118.9 . . ?
C2_5 C1_5 H1A_5 109.5 . . ?
C2_5 C1_5 H1B_5 109.5 . . ?
H1A_5 C1_5 H1B_5 109.5 . . ?
C2_5 C1_5 H1C_5 109.5 . . ?
H1A_5 C1_5 H1C_5 109.5 . . ?
H1B_5 C1_5 H1C_5 109.5 . . ?
C7_5 C2_5 C3_5 117.21(12) . . ?
C7_5 C2_5 C1_5 124.14(15) . . ?
C3_5 C2_5 C1_5 118.64(15) . . ?
C4_5 C3_5 C2_5 119.30(14) . . ?
C4_5 C3_5 H3_5 120.3 . . ?
C2_5 C3_5 H3_5 120.3 . . ?
C5_5 C4_5 C3_5 121.27(15) . . ?
C5_5 C4_5 H4_5 119.4 . . ?
C3_5 C4_5 H4_5 119.4 . . ?
C4_5 C5_5 C6_5 119.92(14) . . ?
C4_5 C5_5 H5_5 120.0 . . ?
C6_5 C5_5 H5_5 120.0 . . ?
C7_5 C6_5 C5_5 120.09(15) . . ?
C7_5 C6_5 H6_5 120.0 . . ?
C5_5 C6_5 H6_5 120.0 . . ?
C6_5 C7_5 C2_5 122.16(15) . . ?
C6_5 C7_5 H7_5 118.9 . . ?
C2_5 C7_5 H7_5 118.9 . . ?
C2_6 C1_6 C6_6 115.8(5) . . ?
C2_6 C1_6 Al2_10 120.2(4) . . ?
C6_6 C1_6 Al2_10 123.7(5) . . ?
C3_6 C2_6 C1_6 121.7(6) . . ?
C3_6 C2_6 C7_6 115.3(6) . . ?
C1_6 C2_6 C7_6 123.0(5) . . ?
C4_6 C3_6 C2_6 120.7(6) . . ?
C4_6 C3_6 H3_6 119.6 . . ?
C2_6 C3_6 H3_6 119.6 . . ?
C5_6 C4_6 C3_6 119.5(6) . . ?
C5_6 C4_6 H4_6 120.2 . . ?
C3_6 C4_6 H4_6 120.2 . . ?
C4_6 C5_6 C6_6 120.8(6) . . ?
C4_6 C5_6 H5_6 119.6 . . ?
C6_6 C5_6 H5_6 119.6 . . ?
C5_6 C6_6 C1_6 121.1(6) . . ?
C5_6 C6_6 C16_6 115.5(5) . . ?
C1_6 C6_6 C16_6 123.2(5) . . ?
C12_6 C7_6 C8_6 119.1(6) . . ?
C12_6 C7_6 C2_6 119.9(6) . . ?
C8_6 C7_6 C2_6 120.5(6) . . ?
C9_6 C8_6 C7_6 119.0(7) . . ?
C9_6 C8_6 C15_6 119.2(6) . . ?
C7_6 C8_6 C15_6 121.9(6) . . ?
C8_6 C9_6 C10_6 122.5(7) . . ?
C8_6 C9_6 H9_6 118.8 . . ?
C10_6 C9_6 H9_6 118.8 . . ?
C11_6 C10_6 C9_6 118.8(7) . . ?
C11_6 C10_6 C14_6 119.8(8) . . ?
C9_6 C10_6 C14_6 121.4(9) . . ?
C10_6 C11_6 C12_6 120.7(8) . . ?
C10_6 C11_6 H11_6 119.6 . . ?
C12_6 C11_6 H11_6 119.6 . . ?
C7_6 C12_6 C11_6 119.8(7) . . ?
C7_6 C12_6 C13_6 120.8(6) . . ?
C11_6 C12_6 C13_6 119.2(7) . . ?
C12_6 C13_6 H13A_6 109.5 . . ?
C12_6 C13_6 H13B_6 109.5 . . ?
H13A_6 C13_6 H13B_6 109.5 . . ?
C12_6 C13_6 H13C_6 109.5 . . ?
H13A_6 C13_6 H13C_6 109.5 . . ?
H13B_6 C13_6 H13C_6 109.5 . . ?
C10_6 C14_6 H14A_6 109.5 . . ?
C10_6 C14_6 H14B_6 109.5 . . ?
H14A_6 C14_6 H14B_6 109.5 . . ?
C10_6 C14_6 H14C_6 109.5 . . ?
H14A_6 C14_6 H14C_6 109.5 . . ?
H14B_6 C14_6 H14C_6 109.5 . . ?
C8_6 C15_6 H15A_6 109.5 . . ?
C8_6 C15_6 H15B_6 109.5 . . ?
H15A_6 C15_6 H15B_6 109.5 . . ?
C8_6 C15_6 H15C_6 109.5 . . ?
H15A_6 C15_6 H15C_6 109.5 . . ?
H15B_6 C15_6 H15C_6 109.5 . . ?
C21_6 C16_6 C17_6 119.8(6) . . ?
C21_6 C16_6 C6_6 118.7(6) . . ?
C17_6 C16_6 C6_6 121.2(6) . . ?
C18_6 C17_6 C16_6 118.6(6) . . ?
C18_6 C17_6 C23_6 119.8(6) . . ?
C16_6 C17_6 C23_6 121.6(6) . . ?
C19_6 C18_6 C17_6 121.8(6) . . ?
C19_6 C18_6 H18_6 119.1 . . ?
C17_6 C18_6 H18_6 119.1 . . ?
C20_6 C19_6 C18_6 118.2(6) . . ?
C20_6 C19_6 C24_6 121.0(6) . . ?
C18_6 C19_6 C24_6 120.7(6) . . ?
C19_6 C20_6 C21_6 122.4(6) . . ?
C19_6 C20_6 H20_6 118.8 . . ?
C21_6 C20_6 H20_6 118.8 . . ?
C20_6 C21_6 C16_6 119.0(6) . . ?
C20_6 C21_6 C22_6 119.9(6) . . ?
C16_6 C21_6 C22_6 121.1(6) . . ?
C21_6 C22_6 H22A_6 109.5 . . ?
C21_6 C22_6 H22B_6 109.5 . . ?
H22A_6 C22_6 H22B_6 109.5 . . ?
C21_6 C22_6 H22C_6 109.5 . . ?
H22A_6 C22_6 H22C_6 109.5 . . ?
H22B_6 C22_6 H22C_6 109.5 . . ?
C17_6 C23_6 H23A_6 109.5 . . ?
C17_6 C23_6 H23B_6 109.5 . . ?
H23A_6 C23_6 H23B_6 109.5 . . ?
C17_6 C23_6 H23C_6 109.5 . . ?
H23A_6 C23_6 H23C_6 109.5 . . ?
H23B_6 C23_6 H23C_6 109.5 . . ?
C19_6 C24_6 H24A_6 109.5 . . ?
C19_6 C24_6 H24B_6 109.5 . . ?
H24A_6 C24_6 H24B_6 109.5 . . ?
C19_6 C24_6 H24C_6 109.5 . . ?
H24A_6 C24_6 H24C_6 109.5 . . ?
H24B_6 C24_6 H24C_6 109.5 . . ?
C2_7 C1_7 C6_7 116.7(5) . . ?
C2_7 C1_7 Al2_11 123.8(4) . . ?
C6_7 C1_7 Al2_11 119.3(4) . . ?
C3_7 C2_7 C1_7 120.7(6) . . ?
C3_7 C2_7 C16_7 115.5(5) . . ?
C1_7 C2_7 C16_7 123.7(5) . . ?
C4_7 C3_7 C2_7 121.1(6) . . ?
C4_7 C3_7 H3_7 119.4 . . ?
C2_7 C3_7 H3_7 119.4 . . ?
C3_7 C4_7 C5_7 119.5(6) . . ?
C3_7 C4_7 H4_7 120.2 . . ?
C5_7 C4_7 H4_7 120.2 . . ?
C4_7 C5_7 C6_7 120.8(6) . . ?
C4_7 C5_7 H5_7 119.6 . . ?
C6_7 C5_7 H5_7 119.6 . . ?
C5_7 C6_7 C1_7 121.1(6) . . ?
C5_7 C6_7 C7_7 116.3(5) . . ?
C1_7 C6_7 C7_7 122.5(5) . . ?
C8_7 C7_7 C12_7 120.0(6) . . ?
C8_7 C7_7 C6_7 119.5(6) . . ?
C12_7 C7_7 C6_7 120.3(6) . . ?
C9_7 C8_7 C7_7 119.2(6) . . ?
C9_7 C8_7 C13_7 119.5(6) . . ?
C7_7 C8_7 C13_7 121.2(6) . . ?
C10_7 C9_7 C8_7 121.5(7) . . ?
C10_7 C9_7 H9_7 119.3 . . ?
C8_7 C9_7 H9_7 119.3 . . ?
C11_7 C10_7 C9_7 119.0(6) . . ?
C11_7 C10_7 C14_7 119.8(7) . . ?
C9_7 C10_7 C14_7 121.1(7) . . ?
C10_7 C11_7 C12_7 121.5(6) . . ?
C10_7 C11_7 H11_7 119.2 . . ?
C12_7 C11_7 H11_7 119.2 . . ?
C7_7 C12_7 C11_7 118.6(6) . . ?
C7_7 C12_7 C15_7 121.5(6) . . ?
C11_7 C12_7 C15_7 119.8(6) . . ?
C8_7 C13_7 H13A_7 109.5 . . ?
C8_7 C13_7 H13B_7 109.5 . . ?
H13A_7 C13_7 H13B_7 109.5 . . ?
C8_7 C13_7 H13C_7 109.5 . . ?
H13A_7 C13_7 H13C_7 109.5 . . ?
H13B_7 C13_7 H13C_7 109.5 . . ?
C10_7 C14_7 H14A_7 109.5 . . ?
C10_7 C14_7 H14B_7 109.5 . . ?
H14A_7 C14_7 H14B_7 109.5 . . ?
C10_7 C14_7 H14C_7 109.5 . . ?
H14A_7 C14_7 H14C_7 109.5 . . ?
H14B_7 C14_7 H14C_7 109.5 . . ?
C12_7 C15_7 H15A_7 109.5 . . ?
C12_7 C15_7 H15B_7 109.5 . . ?
H15A_7 C15_7 H15B_7 109.5 . . ?
C12_7 C15_7 H15C_7 109.5 . . ?
H15A_7 C15_7 H15C_7 109.5 . . ?
H15B_7 C15_7 H15C_7 109.5 . . ?
C21_7 C16_7 C17_7 119.9(6) . . ?
C21_7 C16_7 C2_7 119.7(5) . . ?
C17_7 C16_7 C2_7 120.3(6) . . ?
C18_7 C17_7 C16_7 118.6(6) . . ?
C18_7 C17_7 C24_7 119.5(6) . . ?
C16_7 C17_7 C24_7 121.9(6) . . ?
C19_7 C18_7 C17_7 121.5(6) . . ?
C19_7 C18_7 H18_7 119.3 . . ?
C17_7 C18_7 H18_7 119.3 . . ?
C20_7 C19_7 C18_7 118.2(6) . . ?
C20_7 C19_7 C23_7 120.6(6) . . ?
C18_7 C19_7 C23_7 121.2(6) . . ?
C19_7 C20_7 C21_7 122.4(7) . . ?
C19_7 C20_7 H20_7 118.8 . . ?
C21_7 C20_7 H20_7 118.8 . . ?
C20_7 C21_7 C16_7 119.5(6) . . ?
C20_7 C21_7 C22_7 118.2(6) . . ?
C16_7 C21_7 C22_7 122.3(6) . . ?
C21_7 C22_7 H22A_7 109.5 . . ?
C21_7 C22_7 H22B_7 109.5 . . ?
H22A_7 C22_7 H22B_7 109.5 . . ?
C21_7 C22_7 H22C_7 109.5 . . ?
H22A_7 C22_7 H22C_7 109.5 . . ?
H22B_7 C22_7 H22C_7 109.5 . . ?
C19_7 C23_7 H23A_7 109.5 . . ?
C19_7 C23_7 H23B_7 109.5 . . ?
H23A_7 C23_7 H23B_7 109.5 . . ?
C19_7 C23_7 H23C_7 109.5 . . ?
H23A_7 C23_7 H23C_7 109.5 . . ?
H23B_7 C23_7 H23C_7 109.5 . . ?
C17_7 C24_7 H24A_7 109.5 . . ?
C17_7 C24_7 H24B_7 109.5 . . ?
H24A_7 C24_7 H24B_7 109.5 . . ?
C17_7 C24_7 H24C_7 109.5 . . ?
H24A_7 C24_7 H24C_7 109.5 . . ?
H24B_7 C24_7 H24C_7 109.5 . . ?
N2_8 C1_8 N5_8 104.2(5) . . ?
N2_8 C1_8 Al2_10 123.3(4) . . ?
N5_8 C1_8 Al2_10 132.4(4) . . ?
C1_8 N2_8 C3_8 111.6(5) . . ?
C1_8 N2_8 C9_8 125.5(5) . . ?
C3_8 N2_8 C9_8 122.8(5) . . ?
C4_8 C3_8 N2_8 106.2(5) . . ?
C4_8 C3_8 C8_8 131.3(6) . . ?
N2_8 C3_8 C8_8 122.4(6) . . ?
C3_8 C4_8 N5_8 106.5(5) . . ?
C3_8 C4_8 C7_8 131.1(6) . . ?
N5_8 C4_8 C7_8 122.4(6) . . ?
C1_8 N5_8 C4_8 111.4(5) . . ?
C1_8 N5_8 C6_8 125.9(5) . . ?
C4_8 N5_8 C6_8 122.6(5) . . ?
N5_8 C6_8 H6A_8 109.5 . . ?
N5_8 C6_8 H6B_8 109.5 . . ?
H6A_8 C6_8 H6B_8 109.5 . . ?
N5_8 C6_8 H6C_8 109.5 . . ?
H6A_8 C6_8 H6C_8 109.5 . . ?
H6B_8 C6_8 H6C_8 109.5 . . ?
C4_8 C7_8 H7A_8 109.5 . . ?
C4_8 C7_8 H7B_8 109.5 . . ?
H7A_8 C7_8 H7B_8 109.5 . . ?
C4_8 C7_8 H7C_8 109.5 . . ?
H7A_8 C7_8 H7C_8 109.5 . . ?
H7B_8 C7_8 H7C_8 109.5 . . ?
C3_8 C8_8 H8A_8 109.5 . . ?
C3_8 C8_8 H8B_8 109.5 . . ?
H8A_8 C8_8 H8B_8 109.5 . . ?
C3_8 C8_8 H8C_8 109.5 . . ?
H8A_8 C8_8 H8C_8 109.5 . . ?
H8B_8 C8_8 H8C_8 109.5 . . ?
N2_8 C9_8 H9A_8 109.5 . . ?
N2_8 C9_8 H9B_8 109.5 . . ?
H9A_8 C9_8 H9B_8 109.5 . . ?
N2_8 C9_8 H9C_8 109.5 . . ?
H9A_8 C9_8 H9C_8 109.5 . . ?
H9B_8 C9_8 H9C_8 109.5 . . ?
N5_9 C1_9 N2_9 104.5(5) . . ?
N5_9 C1_9 Al2_11 123.2(4) . . ?
N2_9 C1_9 Al2_11 132.1(5) . . ?
C1_9 N2_9 C3_9 110.3(5) . . ?
C1_9 N2_9 C9_9 126.6(5) . . ?
C3_9 N2_9 C9_9 123.1(5) . . ?
C4_9 C3_9 N2_9 107.6(5) . . ?
C4_9 C3_9 C8_9 130.5(6) . . ?
N2_9 C3_9 C8_9 121.9(6) . . ?
C3_9 C4_9 N5_9 106.1(5) . . ?
C3_9 C4_9 C7_9 131.7(6) . . ?
N5_9 C4_9 C7_9 122.2(6) . . ?
C1_9 N5_9 C4_9 111.6(5) . . ?
C1_9 N5_9 C6_9 125.5(5) . . ?
C4_9 N5_9 C6_9 122.9(5) . . ?
N5_9 C6_9 H6A_9 109.5 . . ?
N5_9 C6_9 H6B_9 109.5 . . ?
H6A_9 C6_9 H6B_9 109.5 . . ?
N5_9 C6_9 H6C_9 109.5 . . ?
H6A_9 C6_9 H6C_9 109.5 . . ?
H6B_9 C6_9 H6C_9 109.5 . . ?
C4_9 C7_9 H7A_9 109.5 . . ?
C4_9 C7_9 H7B_9 109.5 . . ?
H7A_9 C7_9 H7B_9 109.5 . . ?
C4_9 C7_9 H7C_9 109.5 . . ?
H7A_9 C7_9 H7C_9 109.5 . . ?
H7B_9 C7_9 H7C_9 109.5 . . ?
C3_9 C8_9 H8A_9 109.5 . . ?
C3_9 C8_9 H8B_9 109.5 . . ?
H8A_9 C8_9 H8B_9 109.5 . . ?
C3_9 C8_9 H8C_9 109.5 . . ?
H8A_9 C8_9 H8C_9 109.5 . . ?
H8B_9 C8_9 H8C_9 109.5 . . ?
N2_9 C9_9 H9A_9 109.5 . . ?
N2_9 C9_9 H9B_9 109.5 . . ?
H9A_9 C9_9 H9B_9 109.5 . . ?
N2_9 C9_9 H9C_9 109.5 . . ?
H9A_9 C9_9 H9C_9 109.5 . . ?
H9B_9 C9_9 H9C_9 109.5 . . ?
C1_6 Al2_10 C1_8 108.8(3) . . ?
C1_6 Al2_10 I3_10 117.7(2) . . ?
C1_8 Al2_10 I3_10 100.42(19) . . ?
C1_6 Al2_10 I1_10 116.54(19) . . ?
C1_8 Al2_10 I1_10 112.22(19) . . ?
I3_10 Al2_10 I1_10 99.93(7) . . ?
C1_7 Al2_11 C1_9 114.2(3) . . ?
C1_7 Al2_11 I1_11 110.06(18) . . ?
C1_9 Al2_11 I1_11 111.3(2) . . ?
C1_7 Al2_11 I3_11 120.0(2) . . ?
C1_9 Al2_11 I3_11 99.63(18) . . ?
I1_11 Al2_11 I3_11 100.48(8) . . ?

loop_
_geom_bond_atom_site_label_1
_geom_bond_atom_site_label_2
_geom_bond_distance
_geom_bond_site_symmetry_2
_geom_bond_publ_flag
C1_1 C2_1 1.482(2) . ?
C1_1 H1A_1 0.9800 . ?
C1_1 H1B_1 0.9800 . ?
C1_1 H1C_1 0.9800 . ?
C2_1 C7_1 1.379(2) . ?
C2_1 C3_1 1.4129(19) . ?
C3_1 C4_1 1.403(2) . ?
C3_1 H3_1 0.9500 . ?
C4_1 C5_1 1.338(2) . ?
C4_1 H4_1 0.9500 . ?
C5_1 C6_1 1.378(2) . ?
C5_1 H5_1 0.9500 . ?
C6_1 C7_1 1.365(2) . ?
C6_1 H6_1 0.9500 . ?
C7_1 H7_1 0.9500 . ?
C1_2 C2_2 1.482(2) . ?
C1_2 H1A_2 0.9800 . ?
C1_2 H1B_2 0.9800 . ?
C1_2 H1C_2 0.9800 . ?
C2_2 C7_2 1.379(2) . ?
C2_2 C3_2 1.413(2) . ?
C3_2 C4_2 1.403(2) . ?
C3_2 H3_2 0.9500 . ?
C4_2 C5_2 1.338(2) . ?
C4_2 H4_2 0.9500 . ?
C5_2 C6_2 1.378(2) . ?
C5_2 H5_2 0.9500 . ?
C6_2 C7_2 1.3650(19) . ?
C6_2 H6_2 0.9500 . ?
C7_2 H7_2 0.9500 . ?
C1_3 C2_3 1.482(2) . ?
C1_3 H1A_3 0.9800 . ?
C1_3 H1B_3 0.9800 . ?
C1_3 H1C_3 0.9800 . ?
C2_3 C7_3 1.379(2) . ?
C2_3 C3_3 1.413(2) . ?
C3_3 C4_3 1.4029(19) . ?
C3_3 H3_3 0.9500 . ?
C4_3 C5_3 1.338(2) . ?
C4_3 H4_3 0.9500 . ?
C5_3 C6_3 1.378(2) . ?
C5_3 H5_3 0.9500 . ?
C6_3 C7_3 1.3650(19) . ?
C6_3 H6_3 0.9500 . ?
C7_3 H7_3 0.9500 . ?
C1_4 C2_4 1.482(2) . ?
C1_4 H1A_4 0.9800 . ?
C1_4 H1B_4 0.9800 . ?
C1_4 H1C_4 0.9800 . ?
C2_4 C7_4 1.379(2) . ?
C2_4 C3_4 1.413(2) . ?
C3_4 C4_4 1.4029(19) . ?
C3_4 H3_4 0.9500 . ?
C4_4 C5_4 1.338(2) . ?
C4_4 H4_4 0.9500 . ?
C5_4 C6_4 1.378(2) . ?
C5_4 H5_4 0.9500 . ?
C6_4 C7_4 1.3650(19) . ?
C6_4 H6_4 0.9500 . ?
C7_4 H7_4 0.9500 . ?
C1_5 C2_5 1.482(2) . ?
C1_5 H1A_5 0.9800 . ?
C1_5 H1B_5 0.9800 . ?
C1_5 H1C_5 0.9800 . ?
C2_5 C7_5 1.379(2) . ?
C2_5 C3_5 1.413(2) . ?
C3_5 C4_5 1.403(2) . ?
C3_5 H3_5 0.9500 . ?
C4_5 C5_5 1.338(2) . ?
C4_5 H4_5 0.9500 . ?
C5_5 C6_5 1.378(2) . ?
C5_5 H5_5 0.9500 . ?
C6_5 C7_5 1.3650(19) . ?
C6_5 H6_5 0.9500 . ?
C7_5 H7_5 0.9500 . ?
C1_6 C2_6 1.421(9) . ?
C1_6 C6_6 1.424(8) . ?
C1_6 Al2_10 1.977(6) . ?
C2_6 C3_6 1.390(9) . ?
C2_6 C7_6 1.501(8) . ?
C3_6 C4_6 1.388(9) . ?
C3_6 H3_6 0.9500 . ?
C4_6 C5_6 1.371(10) . ?
C4_6 H4_6 0.9500 . ?
C5_6 C6_6 1.406(9) . ?
C5_6 H5_6 0.9500 . ?
C6_6 C16_6 1.492(9) . ?
C7_6 C12_6 1.404(9) . ?
C7_6 C8_6 1.410(9) . ?
C8_6 C9_6 1.382(9) . ?
C8_6 C15_6 1.513(10) . ?
C9_6 C10_6 1.386(12) . ?
C9_6 H9_6 0.9500 . ?
C10_6 C11_6 1.374(12) . ?
C10_6 C14_6 1.506(11) . ?
C11_6 C12_6 1.412(10) . ?
C11_6 H11_6 0.9500 . ?
C12_6 C13_6 1.518(11) . ?
C13_6 H13A_6 0.9800 . ?
C13_6 H13B_6 0.9800 . ?
C13_6 H13C_6 0.9800 . ?
C14_6 H14A_6 0.9800 . ?
C14_6 H14B_6 0.9800 . ?
C14_6 H14C_6 0.9800 . ?
C15_6 H15A_6 0.9800 . ?
C15_6 H15B_6 0.9800 . ?
C15_6 H15C_6 0.9800 . ?
C16_6 C21_6 1.407(9) . ?
C16_6 C17_6 1.408(9) . ?
C17_6 C18_6 1.401(10) . ?
C17_6 C23_6 1.502(9) . ?
C18_6 C19_6 1.396(10) . ?
C18_6 H18_6 0.9500 . ?
C19_6 C20_6 1.372(10) . ?
C19_6 C24_6 1.514(10) . ?
C20_6 C21_6 1.392(9) . ?
C20_6 H20_6 0.9500 . ?
C21_6 C22_6 1.512(9) . ?
C22_6 H22A_6 0.9800 . ?
C22_6 H22B_6 0.9800 . ?
C22_6 H22C_6 0.9800 . ?
C23_6 H23A_6 0.9800 . ?
C23_6 H23B_6 0.9800 . ?
C23_6 H23C_6 0.9800 . ?
C24_6 H24A_6 0.9800 . ?
C24_6 H24B_6 0.9800 . ?
C24_6 H24C_6 0.9800 . ?
C1_7 C2_7 1.410(9) . ?
C1_7 C6_7 1.426(8) . ?
C1_7 Al2_11 1.994(6) . ?
C2_7 C3_7 1.407(8) . ?
C2_7 C16_7 1.502(8) . ?
C3_7 C4_7 1.375(9) . ?
C3_7 H3_7 0.9500 . ?
C4_7 C5_7 1.379(9) . ?
C4_7 H4_7 0.9500 . ?
C5_7 C6_7 1.396(9) . ?
C5_7 H5_7 0.9500 . ?
C6_7 C7_7 1.497(9) . ?
C7_7 C8_7 1.401(9) . ?
C7_7 C12_7 1.407(9) . ?
C8_7 C9_7 1.398(9) . ?
C8_7 C13_7 1.504(9) . ?
C9_7 C10_7 1.383(10) . ?
C9_7 H9_7 0.9500 . ?
C10_7 C11_7 1.380(10) . ?
C10_7 C14_7 1.513(9) . ?
C11_7 C12_7 1.408(9) . ?
C11_7 H11_7 0.9500 . ?
C12_7 C15_7 1.494(10) . ?
C13_7 H13A_7 0.9800 . ?
C13_7 H13B_7 0.9800 . ?
C13_7 H13C_7 0.9800 . ?
C14_7 H14A_7 0.9800 . ?
C14_7 H14B_7 0.9800 . ?
C14_7 H14C_7 0.9800 . ?
C15_7 H15A_7 0.9800 . ?
C15_7 H15B_7 0.9800 . ?
C15_7 H15C_7 0.9800 . ?
C16_7 C21_7 1.393(9) . ?
C16_7 C17_7 1.413(9) . ?
C17_7 C18_7 1.400(9) . ?
C17_7 C24_7 1.490(9) . ?
C18_7 C19_7 1.393(10) . ?
C18_7 H18_7 0.9500 . ?
C19_7 C20_7 1.378(10) . ?
C19_7 C23_7 1.530(9) . ?
C20_7 C21_7 1.380(9) . ?
C20_7 H20_7 0.9500 . ?
C21_7 C22_7 1.506(9) . ?
C22_7 H22A_7 0.9800 . ?
C22_7 H22B_7 0.9800 . ?
C22_7 H22C_7 0.9800 . ?
C23_7 H23A_7 0.9800 . ?
C23_7 H23B_7 0.9800 . ?
C23_7 H23C_7 0.9800 . ?
C24_7 H24A_7 0.9800 . ?
C24_7 H24B_7 0.9800 . ?
C24_7 H24C_7 0.9800 . ?
C1_8 N2_8 1.349(8) . ?
C1_8 N5_8 1.349(8) . ?
C1_8 Al2_10 2.039(6) . ?
N2_8 C3_8 1.391(8) . ?
N2_8 C9_8 1.469(7) . ?
C3_8 C4_8 1.345(9) . ?
C3_8 C8_8 1.493(9) . ?
C4_8 N5_8 1.391(8) . ?
C4_8 C7_8 1.501(8) . ?
N5_8 C6_8 1.461(8) . ?
C6_8 H6A_8 0.9800 . ?
C6_8 H6B_8 0.9800 . ?
C6_8 H6C_8 0.9800 . ?
C7_8 H7A_8 0.9800 . ?
C7_8 H7B_8 0.9800 . ?
C7_8 H7C_8 0.9800 . ?
C8_8 H8A_8 0.9800 . ?
C8_8 H8B_8 0.9800 . ?
C8_8 H8C_8 0.9800 . ?
C9_8 H9A_8 0.9800 . ?
C9_8 H9B_8 0.9800 . ?
C9_8 H9C_8 0.9800 . ?
C1_9 N5_9 1.349(8) . ?
C1_9 N2_9 1.360(8) . ?
C1_9 Al2_11 2.033(6) . ?
N2_9 C3_9 1.385(8) . ?
N2_9 C9_9 1.447(8) . ?
C3_9 C4_9 1.341(9) . ?
C3_9 C8_9 1.504(9) . ?
C4_9 N5_9 1.385(8) . ?
C4_9 C7_9 1.487(9) . ?
N5_9 C6_9 1.462(8) . ?
C6_9 H6A_9 0.9800 . ?
C6_9 H6B_9 0.9800 . ?
C6_9 H6C_9 0.9800 . ?
C7_9 H7A_9 0.9800 . ?
C7_9 H7B_9 0.9800 . ?
C7_9 H7C_9 0.9800 . ?
C8_9 H8A_9 0.9800 . ?
C8_9 H8B_9 0.9800 . ?
C8_9 H8C_9 0.9800 . ?
C9_9 H9A_9 0.9800 . ?
C9_9 H9B_9 0.9800 . ?
C9_9 H9C_9 0.9800 . ?
I1_10 Al2_10 2.583(3) . ?
Al2_10 I3_10 2.577(2) . ?
I1_11 Al2_11 2.585(3) . ?
Al2_11 I3_11 2.587(2) . ?

loop_
_geom_torsion_atom_site_label_1
_geom_torsion_atom_site_label_2
_geom_torsion_atom_site_label_3
_geom_torsion_atom_site_label_4
_geom_torsion
_geom_torsion_site_symmetry_1
_geom_torsion_site_symmetry_2
_geom_torsion_site_symmetry_3
_geom_torsion_site_symmetry_4
_geom_torsion_publ_flag
C7_1 C2_1 C3_1 C4_1 -1.7(5) . . . . ?
C1_1 C2_1 C3_1 C4_1 178.9(4) . . . . ?
C2_1 C3_1 C4_1 C5_1 -0.1(6) . . . . ?
C3_1 C4_1 C5_1 C6_1 1.6(6) . . . . ?
C4_1 C5_1 C6_1 C7_1 -1.3(6) . . . . ?
C5_1 C6_1 C7_1 C2_1 -0.5(6) . . . . ?
C3_1 C2_1 C7_1 C6_1 2.0(5) . . . . ?
C1_1 C2_1 C7_1 C6_1 -178.6(4) . . . . ?
C7_2 C2_2 C3_2 C4_2 1.5(5) . . . . ?
C1_2 C2_2 C3_2 C4_2 -179.7(4) . . . . ?
C2_2 C3_2 C4_2 C5_2 0.1(6) . . . . ?
C3_2 C4_2 C5_2 C6_2 -1.0(7) . . . . ?
C4_2 C5_2 C6_2 C7_2 0.3(7) . . . . ?
C5_2 C6_2 C7_2 C2_2 1.4(6) . . . . ?
C3_2 C2_2 C7_2 C6_2 -2.2(5) . . . . ?
C1_2 C2_2 C7_2 C6_2 179.0(4) . . . . ?
C7_3 C2_3 C3_3 C4_3 0.3(8) . . . . ?
C1_3 C2_3 C3_3 C4_3 -179.2(5) . . . . ?
C2_3 C3_3 C4_3 C5_3 -0.4(9) . . . . ?
C3_3 C4_3 C5_3 C6_3 -0.5(9) . . . . ?
C4_3 C5_3 C6_3 C7_3 1.5(8) . . . . ?
C5_3 C6_3 C7_3 C2_3 -1.5(8) . . . . ?
C3_3 C2_3 C7_3 C6_3 0.6(7) . . . . ?
C1_3 C2_3 C7_3 C6_3 -179.8(5) . . . . ?
C7_4 C2_4 C3_4 C4_4 0.7(7) . . . . ?
C1_4 C2_4 C3_4 C4_4 179.9(5) . . . . ?
C2_4 C3_4 C4_4 C5_4 1.0(8) . . . . ?
C3_4 C4_4 C5_4 C6_4 -1.7(8) . . . . ?
C4_4 C5_4 C6_4 C7_4 0.7(8) . . . . ?
C5_4 C6_4 C7_4 C2_4 1.1(8) . . . . ?
C3_4 C2_4 C7_4 C6_4 -1.8(7) . . . . ?
C1_4 C2_4 C7_4 C6_4 179.1(5) . . . . ?
C7_5 C2_5 C3_5 C4_5 1.8(5) . . . . ?
C1_5 C2_5 C3_5 C4_5 -179.1(4) . . . . ?
C2_5 C3_5 C4_5 C5_5 -0.2(6) . . . . ?
C3_5 C4_5 C5_5 C6_5 -1.6(6) . . . . ?
C4_5 C5_5 C6_5 C7_5 1.8(6) . . . . ?
C5_5 C6_5 C7_5 C2_5 0.0(6) . . . . ?
C3_5 C2_5 C7_5 C6_5 -1.7(5) . . . . ?
C1_5 C2_5 C7_5 C6_5 179.3(5) . . . . ?
C6_6 C1_6 C2_6 C3_6 -4.2(8) . . . . ?
Al2_10 C1_6 C2_6 C3_6 169.5(5) . . . . ?
C6_6 C1_6 C2_6 C7_6 172.4(5) . . . . ?
Al2_10 C1_6 C2_6 C7_6 -13.9(8) . . . . ?
C1_6 C2_6 C3_6 C4_6 -0.5(10) . . . . ?
C7_6 C2_6 C3_6 C4_6 -177.3(6) . . . . ?
C2_6 C3_6 C4_6 C5_6 3.4(10) . . . . ?
C3_6 C4_6 C5_6 C6_6 -1.4(10) . . . . ?
C4_6 C5_6 C6_6 C1_6 -3.6(10) . . . . ?
C4_6 C5_6 C6_6 C16_6 172.7(6) . . . . ?
C2_6 C1_6 C6_6 C5_6 6.2(8) . . . . ?
Al2_10 C1_6 C6_6 C5_6 -167.3(5) . . . . ?
C2_6 C1_6 C6_6 C16_6 -169.8(6) . . . . ?
Al2_10 C1_6 C6_6 C16_6 16.8(8) . . . . ?
C3_6 C2_6 C7_6 C12_6 99.1(7) . . . . ?
C1_6 C2_6 C7_6 C12_6 -77.7(8) . . . . ?
C3_6 C2_6 C7_6 C8_6 -72.3(8) . . . . ?
C1_6 C2_6 C7_6 C8_6 110.9(7) . . . . ?
C12_6 C7_6 C8_6 C9_6 3.9(9) . . . . ?
C2_6 C7_6 C8_6 C9_6 175.3(6) . . . . ?
C12_6 C7_6 C8_6 C15_6 -175.2(6) . . . . ?
C2_6 C7_6 C8_6 C15_6 -3.8(9) . . . . ?
C7_6 C8_6 C9_6 C10_6 -3.2(11) . . . . ?
C15_6 C8_6 C9_6 C10_6 176.0(7) . . . . ?
C8_6 C9_6 C10_6 C11_6 0.5(12) . . . . ?
C8_6 C9_6 C10_6 C14_6 -178.0(8) . . . . ?
C9_6 C10_6 C11_6 C12_6 1.5(11) . . . . ?
C14_6 C10_6 C11_6 C12_6 180.0(7) . . . . ?
C8_6 C7_6 C12_6 C11_6 -2.0(10) . . . . ?
C2_6 C7_6 C12_6 C11_6 -173.5(6) . . . . ?
C8_6 C7_6 C12_6 C13_6 172.8(6) . . . . ?
C2_6 C7_6 C12_6 C13_6 1.3(9) . . . . ?
C10_6 C11_6 C12_6 C7_6 -0.7(11) . . . . ?
C10_6 C11_6 C12_6 C13_6 -175.6(7) . . . . ?
C5_6 C6_6 C16_6 C21_6 -99.0(7) . . . . ?
C1_6 C6_6 C16_6 C21_6 77.2(8) . . . . ?
C5_6 C6_6 C16_6 C17_6 74.9(8) . . . . ?
C1_6 C6_6 C16_6 C17_6 -108.9(7) . . . . ?
C21_6 C16_6 C17_6 C18_6 -4.0(9) . . . . ?
C6_6 C16_6 C17_6 C18_6 -177.9(6) . . . . ?
C21_6 C16_6 C17_6 C23_6 177.6(6) . . . . ?
C6_6 C16_6 C17_6 C23_6 3.7(9) . . . . ?
C16_6 C17_6 C18_6 C19_6 1.5(10) . . . . ?
C23_6 C17_6 C18_6 C19_6 179.9(7) . . . . ?
C17_6 C18_6 C19_6 C20_6 1.6(10) . . . . ?
C17_6 C18_6 C19_6 C24_6 180.0(7) . . . . ?
C18_6 C19_6 C20_6 C21_6 -2.1(10) . . . . ?
C24_6 C19_6 C20_6 C21_6 179.5(6) . . . . ?
C19_6 C20_6 C21_6 C16_6 -0.4(10) . . . . ?
C19_6 C20_6 C21_6 C22_6 177.8(6) . . . . ?
C17_6 C16_6 C21_6 C20_6 3.5(9) . . . . ?
C6_6 C16_6 C21_6 C20_6 177.5(5) . . . . ?
C17_6 C16_6 C21_6 C22_6 -174.6(6) . . . . ?
C6_6 C16_6 C21_6 C22_6 -0.6(9) . . . . ?
C6_7 C1_7 C2_7 C3_7 -1.1(9) . . . . ?
Al2_11 C1_7 C2_7 C3_7 173.5(5) . . . . ?
C6_7 C1_7 C2_7 C16_7 176.2(6) . . . . ?
Al2_11 C1_7 C2_7 C16_7 -9.2(9) . . . . ?
C1_7 C2_7 C3_7 C4_7 0.1(10) . . . . ?
C16_7 C2_7 C3_7 C4_7 -177.4(6) . . . . ?
C2_7 C3_7 C4_7 C5_7 1.5(11) . . . . ?
C3_7 C4_7 C5_7 C6_7 -2.1(11) . . . . ?
C4_7 C5_7 C6_7 C1_7 1.0(10) . . . . ?
C4_7 C5_7 C6_7 C7_7 -178.8(6) . . . . ?
C2_7 C1_7 C6_7 C5_7 0.6(9) . . . . ?
Al2_11 C1_7 C6_7 C5_7 -174.3(5) . . . . ?
C2_7 C1_7 C6_7 C7_7 -179.7(6) . . . . ?
Al2_11 C1_7 C6_7 C7_7 5.5(8) . . . . ?
C5_7 C6_7 C7_7 C8_7 85.1(7) . . . . ?
C1_7 C6_7 C7_7 C8_7 -94.6(7) . . . . ?
C5_7 C6_7 C7_7 C12_7 -90.2(7) . . . . ?
C1_7 C6_7 C7_7 C12_7 90.1(8) . . . . ?
C12_7 C7_7 C8_7 C9_7 -5.2(8) . . . . ?
C6_7 C7_7 C8_7 C9_7 179.5(5) . . . . ?
C12_7 C7_7 C8_7 C13_7 170.8(6) . . . . ?
C6_7 C7_7 C8_7 C13_7 -4.5(8) . . . . ?
C7_7 C8_7 C9_7 C10_7 1.7(9) . . . . ?
C13_7 C8_7 C9_7 C10_7 -174.4(6) . . . . ?
C8_7 C9_7 C10_7 C11_7 2.0(9) . . . . ?
C8_7 C9_7 C10_7 C14_7 -179.2(6) . . . . ?
C9_7 C10_7 C11_7 C12_7 -2.3(9) . . . . ?
C14_7 C10_7 C11_7 C12_7 178.9(6) . . . . ?
C8_7 C7_7 C12_7 C11_7 5.0(8) . . . . ?
C6_7 C7_7 C12_7 C11_7 -179.8(5) . . . . ?
C8_7 C7_7 C12_7 C15_7 -172.0(6) . . . . ?
C6_7 C7_7 C12_7 C15_7 3.3(9) . . . . ?
C10_7 C11_7 C12_7 C7_7 -1.2(9) . . . . ?
C10_7 C11_7 C12_7 C15_7 175.8(6) . . . . ?
C3_7 C2_7 C16_7 C21_7 83.8(7) . . . . ?
C1_7 C2_7 C16_7 C21_7 -93.6(7) . . . . ?
C3_7 C2_7 C16_7 C17_7 -91.9(7) . . . . ?
C1_7 C2_7 C16_7 C17_7 90.7(7) . . . . ?
C21_7 C16_7 C17_7 C18_7 0.9(8) . . . . ?
C2_7 C16_7 C17_7 C18_7 176.7(5) . . . . ?
C21_7 C16_7 C17_7 C24_7 -178.9(6) . . . . ?
C2_7 C16_7 C17_7 C24_7 -3.1(9) . . . . ?
C16_7 C17_7 C18_7 C19_7 -0.9(9) . . . . ?
C24_7 C17_7 C18_7 C19_7 178.9(6) . . . . ?
C17_7 C18_7 C19_7 C20_7 0.6(9) . . . . ?
C17_7 C18_7 C19_7 C23_7 -179.2(6) . . . . ?
C18_7 C19_7 C20_7 C21_7 -0.3(10) . . . . ?
C23_7 C19_7 C20_7 C21_7 179.5(6) . . . . ?
C19_7 C20_7 C21_7 C16_7 0.3(10) . . . . ?
C19_7 C20_7 C21_7 C22_7 -177.6(6) . . . . ?
C17_7 C16_7 C21_7 C20_7 -0.7(9) . . . . ?
C2_7 C16_7 C21_7 C20_7 -176.4(6) . . . . ?
C17_7 C16_7 C21_7 C22_7 177.2(6) . . . . ?
C2_7 C16_7 C21_7 C22_7 1.5(9) . . . . ?
N5_8 C1_8 N2_8 C3_8 -0.2(7) . . . . ?
Al2_10 C1_8 N2_8 C3_8 -176.9(4) . . . . ?
N5_8 C1_8 N2_8 C9_8 -176.4(5) . . . . ?
Al2_10 C1_8 N2_8 C9_8 6.9(8) . . . . ?
C1_8 N2_8 C3_8 C4_8 -0.4(7) . . . . ?
C9_8 N2_8 C3_8 C4_8 175.9(6) . . . . ?
C1_8 N2_8 C3_8 C8_8 -179.7(6) . . . . ?
C9_8 N2_8 C3_8 C8_8 -3.4(9) . . . . ?
N2_8 C3_8 C4_8 N5_8 0.8(7) . . . . ?
C8_8 C3_8 C4_8 N5_8 -180.0(7) . . . . ?
N2_8 C3_8 C4_8 C7_8 -177.4(7) . . . . ?
C8_8 C3_8 C4_8 C7_8 1.9(12) . . . . ?
N2_8 C1_8 N5_8 C4_8 0.7(7) . . . . ?
Al2_10 C1_8 N5_8 C4_8 177.0(5) . . . . ?
N2_8 C1_8 N5_8 C6_8 177.1(6) . . . . ?
Al2_10 C1_8 N5_8 C6_8 -6.6(10) . . . . ?
C3_8 C4_8 N5_8 C1_8 -0.9(7) . . . . ?
C7_8 C4_8 N5_8 C1_8 177.4(6) . . . . ?
C3_8 C4_8 N5_8 C6_8 -177.5(6) . . . . ?
C7_8 C4_8 N5_8 C6_8 0.9(9) . . . . ?
N5_9 C1_9 N2_9 C3_9 0.1(6) . . . . ?
Al2_11 C1_9 N2_9 C3_9 175.3(4) . . . . ?
N5_9 C1_9 N2_9 C9_9 -179.0(5) . . . . ?
Al2_11 C1_9 N2_9 C9_9 -3.8(9) . . . . ?
C1_9 N2_9 C3_9 C4_9 -0.5(7) . . . . ?
C9_9 N2_9 C3_9 C4_9 178.6(5) . . . . ?
C1_9 N2_9 C3_9 C8_9 177.3(5) . . . . ?
C9_9 N2_9 C3_9 C8_9 -3.5(8) . . . . ?
N2_9 C3_9 C4_9 N5_9 0.7(6) . . . . ?
C8_9 C3_9 C4_9 N5_9 -176.8(6) . . . . ?
N2_9 C3_9 C4_9 C7_9 -178.6(6) . . . . ?
C8_9 C3_9 C4_9 C7_9 3.8(11) . . . . ?
N2_9 C1_9 N5_9 C4_9 0.4(6) . . . . ?
Al2_11 C1_9 N5_9 C4_9 -175.4(4) . . . . ?
N2_9 C1_9 N5_9 C6_9 -178.8(5) . . . . ?
Al2_11 C1_9 N5_9 C6_9 5.4(8) . . . . ?
C3_9 C4_9 N5_9 C1_9 -0.7(7) . . . . ?
C7_9 C4_9 N5_9 C1_9 178.7(5) . . . . ?
C3_9 C4_9 N5_9 C6_9 178.5(5) . . . . ?
C7_9 C4_9 N5_9 C6_9 -2.1(9) . . . . ?
